data_7104751
loop_
_publ_author_name
'Knight, Lisa K'
'Vukotic, V Nicholas'
'Viljoen, Elizabeth'
'Caputo, Christopher B'
'Loeb, Stephen J'

_publ_section_title
;
 Eliminating the need for independent counterions in the construction
 of metal-organic rotaxane frameworks (MORFs).
;
_journal_issue 37
_journal_name_full 'Chemical communications (Cambridge, England)'
_journal_page_first 5585
_journal_page_last 5587
_journal_paper_doi 10.1039/b911889f
_journal_volume 34
_journal_year 2009
_chemical_formula_sum 'C58 H78 Br Cu N4 O24 S2'
_chemical_formula_weight 1422.81
_chemical_name_systematic
;
?
;
_space_group_IT_number 15
_symmetry_cell_setting monoclinic
_symmetry_space_group_name_Hall '-C 2yc'
_symmetry_space_group_name_H-M 'C 1 2/c 1'
_atom_sites_solution_hydrogens geom
_atom_sites_solution_primary direct
_atom_sites_solution_secondary difmap
_audit_creation_method SHELXL-97
_cell_angle_alpha 90.00
_cell_angle_beta 125.981(4)
_cell_angle_gamma 90.00
_cell_formula_units_Z 4
_cell_length_a 27.257(5)
_cell_length_b 14.035(2)
_cell_length_c 21.840(4)
_cell_measurement_reflns_used 7645
_cell_measurement_temperature 173(2)
_cell_measurement_theta_max 28.15
_cell_measurement_theta_min 1.5
_cell_volume 6761(2)
_computing_cell_refinement 'Bruker SAINT'
_computing_data_collection 'Bruker SMART'
_computing_data_reduction 'Bruker SHELXTL XPREP'
_computing_molecular_graphics 'Bruker SHELXTL XP'
_computing_publication_material 'Bruker SHELXTL XCIF'
_computing_structure_refinement 'SHELXL-97 (Sheldrick, 1997)'
_computing_structure_solution 'SHELXS-97 (Sheldrick, 1997)'
_diffrn_ambient_temperature 173(2)
_diffrn_measured_fraction_theta_full 0.998
_diffrn_measured_fraction_theta_max 0.998
_diffrn_radiation_monochromator graphite
_diffrn_radiation_source 'fine-focus sealed tube'
_diffrn_radiation_type MoK\a
_diffrn_radiation_wavelength 0.71073
_diffrn_reflns_av_R_equivalents 0.0741
_diffrn_reflns_av_sigmaI/netI 0.0564
_diffrn_reflns_limit_h_max 27
_diffrn_reflns_limit_h_min -27
_diffrn_reflns_limit_k_max 14
_diffrn_reflns_limit_k_min -14
_diffrn_reflns_limit_l_max 21
_diffrn_reflns_limit_l_min -21
_diffrn_reflns_number 21266
_diffrn_reflns_theta_full 20.82
_diffrn_reflns_theta_max 20.82
_diffrn_reflns_theta_min 1.93
_exptl_absorpt_coefficient_mu 1.054
_exptl_absorpt_correction_T_max 1.000000
_exptl_absorpt_correction_T_min 0.749122
_exptl_absorpt_correction_type empirical
_exptl_absorpt_process_details sadabs
_exptl_crystal_colour yellow
_exptl_crystal_density_diffrn 1.398
_exptl_crystal_density_meas ?
_exptl_crystal_density_method .
_exptl_crystal_description block
_exptl_crystal_F_000 2968
_exptl_crystal_size_max 0.24
_exptl_crystal_size_mid 0.18
_exptl_crystal_size_min 0.10
_refine_diff_density_max 0.928
_refine_diff_density_min -0.643
_refine_diff_density_rms 0.120
_refine_ls_extinction_method none
_refine_ls_goodness_of_fit_ref 1.150
_refine_ls_hydrogen_treatment constr
_refine_ls_matrix_type full
_refine_ls_number_parameters 407
_refine_ls_number_reflns 3526
_refine_ls_number_restraints 22
_refine_ls_restrained_S_all 1.163
_refine_ls_R_factor_all 0.1453
_refine_ls_R_factor_gt 0.1001
_refine_ls_shift/su_max 0.000
_refine_ls_shift/su_mean 0.000
_refine_ls_structure_factor_coef Fsqd
_refine_ls_weighting_details 'calc w=1/[\s^2^(Fo^2^)+(0.2000P)^2^+0.0000P] where P=(Fo^2^+2Fc^2^)/3'
_refine_ls_weighting_scheme calc
_refine_ls_wR_factor_gt 0.2816
_refine_ls_wR_factor_ref 0.3176
_reflns_number_gt 2159
_reflns_number_total 3526
_reflns_threshold_expression >2sigma(I)
_cod_data_source_file b911889f.txt
_cod_data_source_block lk11z
_cod_original_sg_symbol_H-M C2/c
_cod_database_code 7104751

loop_
_symmetry_equiv_pos_as_xyz
'x, y, z'
'-x, y, -z+1/2'
'x+1/2, y+1/2, z'
'-x+1/2, y+1/2, -z+1/2'
'-x, -y, -z'
'x, -y, z-1/2'
'-x+1/2, -y+1/2, -z'
'x+1/2, -y+1/2, z-1/2'

loop_
_atom_site_label
_atom_site_type_symbol
_atom_site_fract_x
_atom_site_fract_y
_atom_site_fract_z
_atom_site_U_iso_or_equiv
_atom_site_adp_type
_atom_site_occupancy
_atom_site_symmetry_multiplicity
_atom_site_calc_flag
_atom_site_refinement_flags
_atom_site_disorder_assembly
_atom_site_disorder_group
Cu1 Cu 0.0000 0.58343(14) 0.2500 0.0781(9) Uani 1 2 d S . .
Br1 Br 0.0000 0.41217(13) 0.2500 0.0935(9) Uani 1 2 d S . .
N1 N 0.0672(4) 0.6372(6) 0.3456(5) 0.063(3) Uani 1 1 d . . .
N2 N 0.4635(4) 0.9494(6) 0.9027(4) 0.057(2) Uani 1 1 d . . .
C1 C 0.0690(6) 0.7276(10) 0.3632(7) 0.113(5) Uani 1 1 d . . .
H1A H 0.0357 0.7672 0.3280 0.135 Uiso 1 1 calc R . .
C2 C 0.1178(6) 0.7691(9) 0.4317(7) 0.112(5) Uani 1 1 d . . .
H2A H 0.1167 0.8345 0.4420 0.134 Uiso 1 1 calc R . .
C3 C 0.1675(5) 0.7126(7) 0.4838(5) 0.060(3) Uani 1 1 d . . .
C4 C 0.1644(5) 0.6211(8) 0.4628(6) 0.077(4) Uani 1 1 d . . .
H4A H 0.1973 0.5793 0.4950 0.093 Uiso 1 1 calc R . .
C5 C 0.1144(6) 0.5877(8) 0.3955(6) 0.078(4) Uani 1 1 d . . .
H5A H 0.1143 0.5221 0.3846 0.094 Uiso 1 1 calc R . .
C6 C 0.2203(4) 0.7540(8) 0.5557(5) 0.056(3) Uani 1 1 d . . .
C7 C 0.2227(5) 0.8520(7) 0.5705(6) 0.071(3) Uani 1 1 d . . .
H7A H 0.1912 0.8930 0.5338 0.085 Uiso 1 1 calc R . .
C8 C 0.2709(6) 0.8885(7) 0.6382(6) 0.076(4) Uani 1 1 d . . .
H8A H 0.2722 0.9551 0.6468 0.091 Uiso 1 1 calc R . .
C9 C 0.3176(4) 0.8322(7) 0.6942(5) 0.055(3) Uani 1 1 d . . .
C10 C 0.3141(4) 0.7356(6) 0.6781(5) 0.059(3) Uani 1 1 d . . .
H10A H 0.3454 0.6949 0.7156 0.071 Uiso 1 1 calc R . .
C11 C 0.2675(5) 0.6960(7) 0.6104(6) 0.070(3) Uani 1 1 d . . .
H11A H 0.2677 0.6299 0.6012 0.084 Uiso 1 1 calc R . .
C12 C 0.3686(5) 0.8729(7) 0.7672(5) 0.054(3) Uani 1 1 d . . .
C13 C 0.3862(5) 0.9679(7) 0.7734(5) 0.056(3) Uani 1 1 d . . .
H13A H 0.3649 1.0078 0.7300 0.067 Uiso 1 1 calc R . .
C14 C 0.4329(5) 1.0038(7) 0.8401(6) 0.061(3) Uani 1 1 d . . .
H14A H 0.4443 1.0685 0.8430 0.074 Uiso 1 1 calc R . .
C15 C 0.4478(5) 0.8567(8) 0.8970(6) 0.076(4) Uani 1 1 d . . .
H15A H 0.4704 0.8173 0.9405 0.091 Uiso 1 1 calc R . .
C16 C 0.4016(5) 0.8190(7) 0.8322(6) 0.068(3) Uani 1 1 d . . .
H16A H 0.3912 0.7541 0.8309 0.082 Uiso 1 1 calc R . .
C17 C 0.5122(5) 0.9904(7) 0.9780(5) 0.060(3) Uani 1 1 d . . .
H17A H 0.5465 0.9451 1.0060 0.072 Uiso 1 1 calc R . .
H17B H 0.5274 1.0504 0.9709 0.072 Uiso 1 1 calc R . .
S1 S -0.1399(2) 1.0587(2) -0.1128(3) 0.139(2) Uani 1 1 d . . .
O1 O -0.0989(6) 1.1108(9) -0.1198(8) 0.230(10) Uani 1 1 d D . .
O2 O -0.1669(6) 1.1187(9) -0.0894(8) 0.258(11) Uani 1 1 d D . .
O3 O -0.1113(4) 0.9757(6) -0.0659(5) 0.117(4) Uani 1 1 d D . .
O4 O -0.3358(4) 0.9320(5) -0.4200(5) 0.079(2) Uani 1 1 d . . .
O5 O -0.5695(5) 1.1938(7) -0.4668(6) 0.120(4) Uani 1 1 d . . .
O6 O -0.4540(4) 1.2178(5) -0.4212(5) 0.091(3) Uani 1 1 d . . .
O7 O -0.3456(3) 1.0950(4) -0.3728(4) 0.070(2) Uani 1 1 d . . .
C18 C -0.2940(5) 1.0426(7) -0.3215(7) 0.057(3) Uani 1 1 d . . .
C19 C -0.2488(5) 1.0710(7) -0.2515(8) 0.078(4) Uani 1 1 d . . .
H19A H -0.2527 1.1298 -0.2332 0.093 Uiso 1 1 calc R . .
C20 C -0.1985(6) 1.0192(8) -0.2066(8) 0.091(5) Uani 1 1 d . . .
C21 C -0.1933(6) 0.9312(10) -0.2309(9) 0.111(5) Uani 1 1 d . . .
H21A H -0.1583 0.8933 -0.1982 0.133 Uiso 1 1 calc R . .
C22 C -0.2376(6) 0.8986(8) -0.3008(8) 0.098(5) Uani 1 1 d . . .
H22A H -0.2338 0.8383 -0.3174 0.118 Uiso 1 1 calc R . .
C23 C -0.2901(6) 0.9565(8) -0.3493(7) 0.071(3) Uani 1 1 d . . .
C24 C -0.3271(6) 0.8457(8) -0.4494(7) 0.085(4) Uani 1 1 d . . .
H24A H -0.3227 0.7905 -0.4183 0.102 Uiso 1 1 calc R . .
H24B H -0.2895 0.8513 -0.4464 0.102 Uiso 1 1 calc R . .
C25 C -0.6214(7) 1.1695(11) -0.4723(8) 0.105(5) Uani 1 1 d . . .
H25A H -0.6312 1.2211 -0.4502 0.126 Uiso 1 1 calc R . .
H25B H -0.6137 1.1107 -0.4429 0.126 Uiso 1 1 calc R . .
C26 C -0.5383(6) 1.2670(9) -0.4258(8) 0.090(4) Uani 1 1 d . . .
H26A H -0.5253 1.2552 -0.3735 0.108 Uiso 1 1 calc R . .
H26B H -0.5657 1.3229 -0.4452 0.108 Uiso 1 1 calc R . .
C27 C -0.4873(8) 1.2910(10) -0.4223(8) 0.104(5) Uani 1 1 d . . .
H27A H -0.5004 1.3319 -0.4664 0.125 Uiso 1 1 calc R . .
H27B H -0.4604 1.3299 -0.3763 0.125 Uiso 1 1 calc R . .
C28 C -0.4025(6) 1.2410(8) -0.4182(7) 0.080(4) Uani 1 1 d . . .
H28A H -0.3968 1.3109 -0.4137 0.096 Uiso 1 1 calc R . .
H28B H -0.4090 1.2208 -0.4659 0.096 Uiso 1 1 calc R . .
C29 C -0.3461(5) 1.1936(7) -0.3522(6) 0.067(3) Uani 1 1 d . . .
H29A H -0.3095 1.2272 -0.3405 0.080 Uiso 1 1 calc R . .
H29B H -0.3460 1.1958 -0.3068 0.080 Uiso 1 1 calc R . .
O1W O -0.0163(7) 0.9485(12) 0.0883(8) 0.212(7) Uani 1 1 d D . .
H1WA H -0.0471 0.9726 0.0834 0.254 Uiso 1 1 d R . .
H1WB H -0.0035 0.9066 0.0727 0.254 Uiso 1 1 d R . .
O2W O -0.2634(10) 1.1212(16) -0.0785(12) 0.375(11) Uani 1 1 d DU . .
H2WA H -0.2378 1.1103 -0.0881 0.450 Uiso 1 1 d R . .
H2WB H -0.3017 1.1157 -0.1039 0.450 Uiso 1 1 d R . .
O3W O -0.3534(11) 1.2496(18) -0.1725(14) 0.392(12) Uani 1 1 d DU . .
H3WA H -0.3462 1.1950 -0.1824 0.470 Uiso 1 1 d R . .
H3WB H -0.3781 1.2945 -0.1826 0.470 Uiso 1 1 d R . .
O4W O -0.2032(13) 1.0406(17) 0.0629(14) 0.364(11) Uani 1 1 d DU . .
H4WA H -0.1700 1.0636 0.1003 0.437 Uiso 1 1 d R . .
H4WB H -0.2090 1.0720 0.0259 0.437 Uiso 1 1 d R . .
O5W O -0.0911(14) 1.060(2) 0.1934(16) 0.402(12) Uani 1 1 d DU . .
H5WA H -0.0565 1.0842 0.2259 0.482 Uiso 1 1 d R . .
H5WB H -0.0824 1.0013 0.1957 0.482 Uiso 1 1 d R . .

loop_
_atom_site_aniso_label
_atom_site_aniso_U_11
_atom_site_aniso_U_22
_atom_site_aniso_U_33
_atom_site_aniso_U_23
_atom_site_aniso_U_13
_atom_site_aniso_U_12
Cu1 0.0673(15) 0.0792(15) 0.0419(13) 0.000 0.0065(11) 0.000
Br1 0.1092(17) 0.0689(13) 0.0698(14) 0.000 0.0345(12) 0.000
N1 0.076(7) 0.039(5) 0.047(6) 0.001(5) 0.020(5) 0.009(5)
N2 0.059(6) 0.034(5) 0.037(5) -0.012(4) 0.004(5) -0.002(5)
C1 0.086(10) 0.083(11) 0.071(10) 0.030(8) -0.008(8) 0.024(8)
C2 0.106(11) 0.062(8) 0.068(9) -0.020(7) -0.004(9) 0.019(8)
C3 0.067(8) 0.051(7) 0.034(6) 0.002(5) 0.014(6) 0.013(6)
C4 0.074(8) 0.054(8) 0.045(7) -0.005(6) 0.002(7) 0.013(6)
C5 0.085(9) 0.044(7) 0.049(8) -0.008(6) 0.008(8) 0.013(7)
C6 0.049(7) 0.061(7) 0.031(6) -0.007(5) 0.010(5) 0.002(6)
C7 0.092(9) 0.044(7) 0.040(7) -0.001(5) 0.018(7) 0.015(6)
C8 0.100(9) 0.038(6) 0.036(7) -0.013(6) 0.010(7) -0.003(7)
C9 0.059(7) 0.055(7) 0.028(6) 0.001(5) 0.012(6) 0.010(6)
C10 0.063(7) 0.032(6) 0.036(6) 0.001(5) 0.003(6) 0.020(5)
C11 0.062(7) 0.042(6) 0.052(7) -0.010(6) 0.004(7) 0.007(6)
C12 0.059(7) 0.041(6) 0.038(7) -0.012(5) 0.015(6) -0.004(5)
C13 0.083(8) 0.032(6) 0.029(6) -0.003(5) 0.020(6) -0.005(6)
C14 0.079(8) 0.043(6) 0.048(8) -0.011(6) 0.030(7) -0.019(6)
C15 0.083(9) 0.041(7) 0.047(8) -0.001(5) 0.006(7) 0.002(6)
C16 0.090(8) 0.032(6) 0.040(7) -0.003(6) 0.014(7) -0.011(6)
C17 0.051(7) 0.043(6) 0.044(7) -0.005(5) 0.005(5) -0.003(5)
S1 0.079(3) 0.039(2) 0.139(4) -0.004(2) -0.025(3) -0.003(2)
O1 0.134(10) 0.117(9) 0.199(14) 0.081(9) -0.036(10) -0.063(9)
O2 0.144(11) 0.130(10) 0.193(13) -0.115(10) -0.071(9) 0.076(9)
O3 0.094(7) 0.052(5) 0.095(7) -0.015(5) -0.007(6) -0.003(5)
O4 0.099(7) 0.041(5) 0.073(6) 0.015(4) 0.037(6) 0.007(4)
O5 0.112(8) 0.107(8) 0.155(10) -0.080(7) 0.086(8) -0.046(7)
O6 0.061(6) 0.045(5) 0.125(8) 0.016(5) 0.032(5) 0.010(5)
O7 0.070(5) 0.032(4) 0.074(5) -0.003(4) 0.024(5) 0.002(4)
C18 0.055(8) 0.029(6) 0.069(8) 0.013(6) 0.026(7) 0.006(6)
C19 0.060(8) 0.026(6) 0.089(10) 0.012(6) 0.011(8) 0.003(6)
C20 0.072(9) 0.026(7) 0.124(12) -0.006(7) 0.029(9) 0.005(6)
C21 0.065(9) 0.078(11) 0.093(11) 0.005(8) -0.008(9) 0.013(7)
C22 0.087(10) 0.052(8) 0.098(11) 0.002(8) 0.022(9) 0.028(7)
C23 0.079(9) 0.048(7) 0.059(8) 0.004(7) 0.026(8) -0.007(7)
C24 0.097(10) 0.059(8) 0.078(9) -0.013(7) 0.040(9) -0.005(7)
C25 0.110(12) 0.103(11) 0.095(12) -0.004(9) 0.056(11) 0.006(10)
C26 0.078(10) 0.049(8) 0.121(12) 0.012(8) 0.046(9) 0.015(7)
C27 0.124(13) 0.073(10) 0.112(12) -0.045(8) 0.068(11) -0.013(11)
C28 0.091(10) 0.040(7) 0.076(9) -0.005(6) 0.031(8) -0.004(7)
C29 0.062(7) 0.045(7) 0.072(8) 0.004(6) 0.027(7) 0.009(6)
O1W 0.201(15) 0.233(15) 0.125(11) 0.028(11) 0.052(11) -0.048(13)
O2W 0.55(3) 0.250(17) 0.46(2) 0.050(17) 0.37(2) 0.032(19)
O3W 0.54(3) 0.35(2) 0.45(3) 0.107(19) 0.38(2) -0.02(2)
O4W 0.58(3) 0.239(15) 0.45(2) 0.038(18) 0.40(2) 0.06(2)
O5W 0.59(3) 0.32(2) 0.48(3) 0.06(2) 0.42(3) 0.05(2)

loop_
_atom_type_symbol
_atom_type_description
_atom_type_scat_dispersion_real
_atom_type_scat_dispersion_imag
_atom_type_scat_source
C C 0.0033 0.0016 'International Tables Vol C Tables 4.2.6.8 and 6.1.1.4'
H H 0.0000 0.0000 'International Tables Vol C Tables 4.2.6.8 and 6.1.1.4'
N N 0.0061 0.0033 'International Tables Vol C Tables 4.2.6.8 and 6.1.1.4'
O O 0.0106 0.0060 'International Tables Vol C Tables 4.2.6.8 and 6.1.1.4'
S S 0.1246 0.1234 'International Tables Vol C Tables 4.2.6.8 and 6.1.1.4'
Cu Cu 0.3201 1.2651 'International Tables Vol C Tables 4.2.6.8 and 6.1.1.4'
Br Br -0.2901 2.4595 'International Tables Vol C Tables 4.2.6.8 and 6.1.1.4'

loop_
_geom_angle_atom_site_label_1
_geom_angle_atom_site_label_2
_geom_angle_atom_site_label_3
_geom_angle
_geom_angle_site_symmetry_1
_geom_angle_site_symmetry_3
_geom_angle_publ_flag
N1 Cu1 N1 134.4(5) . 2 ?
N1 Cu1 Br1 112.8(3) . . ?
N1 Cu1 Br1 112.8(3) 2 . ?
C5 N1 C1 115.0(10) . . ?
C5 N1 Cu1 122.5(7) . . ?
C1 N1 Cu1 122.5(8) . . ?
C14 N2 C15 118.6(8) . . ?
C14 N2 C17 121.3(8) . . ?
C15 N2 C17 120.1(8) . . ?
N1 C1 C2 123.6(11) . . ?
C3 C2 C1 119.2(11) . . ?
C4 C3 C2 115.2(10) . . ?
C4 C3 C6 123.9(10) . . ?
C2 C3 C6 120.8(10) . . ?
C3 C4 C5 120.9(11) . . ?
N1 C5 C4 126.0(10) . . ?
C11 C6 C7 118.7(9) . . ?
C11 C6 C3 120.7(9) . . ?
C7 C6 C3 120.6(9) . . ?
C8 C7 C6 119.9(10) . . ?
C7 C8 C9 122.6(9) . . ?
C8 C9 C10 116.4(9) . . ?
C8 C9 C12 121.7(9) . . ?
C10 C9 C12 121.9(9) . . ?
C11 C10 C9 123.2(9) . . ?
C10 C11 C6 119.2(9) . . ?
C16 C12 C13 116.5(9) . . ?
C16 C12 C9 121.9(9) . . ?
C13 C12 C9 121.6(9) . . ?
C14 C13 C12 120.9(9) . . ?
N2 C14 C13 121.0(9) . . ?
C16 C15 N2 122.1(10) . . ?
C15 C16 C12 120.9(10) . . ?
C17 C17 N2 109.7(11) 5_677 . ?
O2 S1 O1 110.3(10) . . ?
O2 S1 O3 114.1(10) . . ?
O1 S1 O3 111.2(7) . . ?
O2 S1 C20 107.3(6) . . ?
O1 S1 C20 105.4(9) . . ?
O3 S1 C20 108.0(5) . . ?
C23 O4 C24 116.2(9) . . ?
C26 O5 C25 118.3(12) . . ?
C27 O6 C28 117.6(10) . . ?
C18 O7 C29 116.3(8) . . ?
C19 C18 C23 120.3(10) . . ?
C19 C18 O7 125.4(10) . . ?
C23 C18 O7 114.3(10) . . ?
C20 C19 C18 122.2(12) . . ?
C19 C20 C21 119.7(12) . . ?
C19 C20 S1 120.8(10) . . ?
C21 C20 S1 119.4(10) . . ?
C22 C21 C20 120.7(12) . . ?
C21 C22 C23 118.9(12) . . ?
O4 C23 C18 118.1(11) . . ?
O4 C23 C22 123.7(11) . . ?
C18 C23 C22 118.2(11) . . ?
O4 C24 C25 110.3(11) . 5_474 ?
O5 C25 C24 111.5(12) . 5_474 ?
O5 C26 C27 117.4(13) . . ?
O6 C27 C26 117.0(12) . . ?
O6 C28 C29 111.9(10) . . ?
O7 C29 C28 108.2(9) . . ?

loop_
_geom_bond_atom_site_label_1
_geom_bond_atom_site_label_2
_geom_bond_distance
_geom_bond_site_symmetry_2
_geom_bond_publ_flag
Cu1 N1 1.947(8) . ?
Cu1 N1 1.947(8) 2 ?
Cu1 Br1 2.404(3) . ?
N1 C5 1.296(13) . ?
N1 C1 1.318(15) . ?
N2 C14 1.344(12) . ?
N2 C15 1.352(13) . ?
N2 C17 1.494(12) . ?
C1 C2 1.417(17) . ?
C2 C3 1.395(15) . ?
C3 C4 1.350(14) . ?
C3 C6 1.490(13) . ?
C4 C5 1.372(14) . ?
C6 C11 1.393(13) . ?
C6 C7 1.406(14) . ?
C7 C8 1.374(14) . ?
C8 C9 1.383(14) . ?
C9 C10 1.388(13) . ?
C9 C12 1.484(13) . ?
C10 C11 1.379(13) . ?
C12 C16 1.377(13) . ?
C12 C13 1.396(13) . ?
C13 C14 1.348(14) . ?
C15 C16 1.332(14) . ?
C17 C17 1.48(2) 5_677 ?
S1 O2 1.397(14) . ?
S1 O1 1.419(16) . ?
S1 O3 1.441(9) . ?
S1 C20 1.792(14) . ?
O4 C23 1.339(13) . ?
O4 C24 1.454(13) . ?
O5 C26 1.298(14) . ?
O5 C25 1.390(16) . ?
O6 C27 1.362(15) . ?
O6 C28 1.403(14) . ?
O7 C18 1.387(12) . ?
O7 C29 1.457(12) . ?
C18 C19 1.341(15) . ?
C18 C23 1.384(16) . ?
C19 C20 1.338(15) . ?
C20 C21 1.384(17) . ?
C21 C22 1.353(18) . ?
C22 C23 1.432(17) . ?
C24 C25 1.456(17) 5_474 ?
C25 C24 1.456(17) 5_474 ?
C26 C27 1.389(17) . ?
C28 C29 1.510(15) . ?
